data_7023046
loop_
_publ_author_name
'Li, Weizuo'
'Yan, Pengfei'
'Hou, Guangfeng'
'Li, Hongfeng'
'Li, Guangming'

_publ_section_title
;
 Efficient red emission from PMMA films doped with 5,6-DTFI europium(III)
 complexes: synthesis, structure and photophysical properties.
;
_journal_issue 32
_journal_name_full 'Dalton transactions (Cambridge, England : 2003)'
_journal_page_first 11537
_journal_page_last 11547
_journal_paper_doi 10.1039/c3dt50580d
_journal_volume 42
_journal_year 2013
_chemical_formula_moiety 'C13 H11 F3 O4'
_chemical_formula_sum 'C13 H11 F3 O4'
_chemical_formula_weight 288.22
_chemical_name_systematic
;
?
;
_space_group_IT_number 2
_symmetry_cell_setting triclinic
_symmetry_space_group_name_Hall '-P 1'
_symmetry_space_group_name_H-M 'P -1'
_atom_sites_solution_hydrogens geom
_atom_sites_solution_primary direct
_atom_sites_solution_secondary difmap
_audit_creation_method SHELXL-97
_cell_angle_alpha 103.513(6)
_cell_angle_beta 96.609(6)
_cell_angle_gamma 95.597(6)
_cell_formula_units_Z 4
_cell_length_a 8.4438(6)
_cell_length_b 11.4961(8)
_cell_length_c 13.5973(9)
_cell_measurement_reflns_used 2087
_cell_measurement_temperature 293(2)
_cell_measurement_theta_max 29.5825
_cell_measurement_theta_min 3.0772
_cell_volume 1264.21(16)
_computing_data_collection
;
CrysAlisPro, Agilent Technologies,
Version 1.171.35.21 (release 20-01-2012 CrysAlis171 .NET)
(compiled Jan 23 2012,18:06:46)
;
_computing_molecular_graphics 'SHELXTL (Sheldrick, 2008)'
_computing_publication_material SHELXL-97
_computing_structure_refinement 'SHELXL-97 (Sheldrick, 1997)'
_computing_structure_solution 'SHELXS-97 (Sheldrick, 1990)'
_diffrn_ambient_temperature 293(2)
_diffrn_detector_area_resol_mean 16.1954
_diffrn_measured_fraction_theta_full 0.998
_diffrn_measured_fraction_theta_max 0.998
_diffrn_measurement_device_type 'Xcalibur, Eos'
_diffrn_measurement_method '\w scans'
_diffrn_radiation_monochromator graphite
_diffrn_radiation_source 'fine-focus sealed tube'
_diffrn_radiation_type MoK\a
_diffrn_radiation_wavelength 0.71073
_diffrn_reflns_av_R_equivalents 0.0169
_diffrn_reflns_av_unetI/netI 0.0303
_diffrn_reflns_limit_h_max 9
_diffrn_reflns_limit_h_min -10
_diffrn_reflns_limit_k_max 13
_diffrn_reflns_limit_k_min -13
_diffrn_reflns_limit_l_max 14
_diffrn_reflns_limit_l_min -16
_diffrn_reflns_number 8241
_diffrn_reflns_theta_full 25.00
_diffrn_reflns_theta_max 25.00
_diffrn_reflns_theta_min 3.08
_exptl_absorpt_coefficient_mu 0.139
_exptl_absorpt_correction_T_max 0.9740
_exptl_absorpt_correction_T_min 0.9700
_exptl_absorpt_correction_type multi-scan
_exptl_absorpt_process_details
;
CrysAlisPro, Agilent Technologies,
Version 1.171.35.21 (release 20-01-2012 CrysAlis171 .NET)
(compiled Jan 23 2012,18:06:46)
Empirical absorption correction using spherical harmonics,
implemented in SCALE3 ABSPACK scaling algorithm.
;
_exptl_crystal_colour green
_exptl_crystal_density_diffrn 1.514
_exptl_crystal_density_method 'not measured'
_exptl_crystal_description block
_exptl_crystal_F_000 592
_exptl_crystal_size_max 0.22
_exptl_crystal_size_mid 0.21
_exptl_crystal_size_min 0.19
_refine_diff_density_max 0.191
_refine_diff_density_min -0.165
_refine_diff_density_rms 0.035
_refine_ls_extinction_method none
_refine_ls_goodness_of_fit_ref 1.022
_refine_ls_hydrogen_treatment constr
_refine_ls_matrix_type full
_refine_ls_number_parameters 423
_refine_ls_number_reflns 4434
_refine_ls_number_restraints 84
_refine_ls_restrained_S_all 1.148
_refine_ls_R_factor_all 0.0702
_refine_ls_R_factor_gt 0.0458
_refine_ls_shift/su_max 0.001
_refine_ls_shift/su_mean 0.000
_refine_ls_structure_factor_coef Fsqd
_refine_ls_weighting_details 'calc w=1/[\s^2^(Fo^2^)+(0.0487P)^2^+0.2189P] where P=(Fo^2^+2Fc^2^)/3'
_refine_ls_weighting_scheme calc
_refine_ls_wR_factor_gt 0.1033
_refine_ls_wR_factor_ref 0.1194
_reflns_number_gt 3119
_reflns_number_total 4434
_reflns_threshold_expression >2sigma(I)
_cod_data_source_file c3dt50580d.txt
_cod_data_source_block exp_683
_cod_original_cell_volume 1264.21(15)
_cod_database_code 7023046

loop_
_symmetry_equiv_pos_as_xyz
'x, y, z'
'-x, -y, -z'

loop_
_atom_site_label
_atom_site_type_symbol
_atom_site_fract_x
_atom_site_fract_y
_atom_site_fract_z
_atom_site_U_iso_or_equiv
_atom_site_adp_type
_atom_site_occupancy
_atom_site_symmetry_multiplicity
_atom_site_calc_flag
_atom_site_refinement_flags
_atom_site_disorder_assembly
_atom_site_disorder_group
F5' F 0.6434(19) 0.8462(10) 0.4115(9) 0.107(3) Uani 0.45(2) 1 d PDU A 2
F6' F 0.4253(11) 0.8001(18) 0.4564(10) 0.124(4) Uani 0.45(2) 1 d PDU A 2
F4' F 0.610(2) 0.6898(10) 0.4659(12) 0.117(4) Uani 0.45(2) 1 d PDU A 2
F1' F 1.0396(19) 0.6758(6) 0.1720(8) 0.140(4) Uani 0.437(12) 1 d PDU B 2
F3' F 0.8871(7) 0.7865(10) 0.2418(8) 0.103(3) Uani 0.437(12) 1 d PDU B 2
F2' F 1.1127(15) 0.7990(11) 0.3156(10) 0.146(4) Uani 0.437(12) 1 d PDU B 2
F1 F 0.9293(11) 0.6999(7) 0.1584(5) 0.123(3) Uani 0.563(12) 1 d PDU B 1
F2 F 1.1416(5) 0.7454(7) 0.2611(7) 0.097(2) Uani 0.563(12) 1 d PDU B 1
F3 F 0.9399(14) 0.8263(6) 0.2997(10) 0.150(3) Uani 0.563(12) 1 d PDU B 1
F4 F 0.5453(17) 0.7003(7) 0.4847(5) 0.095(2) Uani 0.55(2) 1 d PDU A 1
F5 F 0.6925(10) 0.8010(14) 0.4108(8) 0.121(3) Uani 0.55(2) 1 d PDU A 1
F6 F 0.4635(15) 0.8458(8) 0.4401(6) 0.103(3) Uani 0.55(2) 1 d PDU A 1
C1 C 0.9899(3) 0.7230(3) 0.2584(2) 0.0729(8) Uani 1 1 d D . .
C2 C 0.9370(3) 0.6261(2) 0.3081(2) 0.0603(6) Uani 1 1 d . B .
C3 C 0.8349(3) 0.5266(2) 0.26098(18) 0.0549(6) Uani 1 1 d . . .
C4 C 0.7836(3) 0.4417(2) 0.31959(18) 0.0539(6) Uani 1 1 d . B .
C5 C 0.6698(3) 0.3466(2) 0.25090(16) 0.0492(5) Uani 1 1 d . . .
C6 C 0.6540(3) 0.3672(2) 0.15427(17) 0.0504(5) Uani 1 1 d . B .
C7 C 0.7547(3) 0.4816(2) 0.15178(18) 0.0594(6) Uani 1 1 d . B .
H7A H 0.6885 0.5391 0.1320 0.071 Uiso 1 1 calc R . .
H7B H 0.8333 0.4656 0.1052 0.071 Uiso 1 1 calc R . .
C8 C 0.5838(3) 0.2469(2) 0.27172(17) 0.0525(6) Uani 1 1 d . B .
H8 H 0.5951 0.2342 0.3371 0.063 Uiso 1 1 calc R . .
C9 C 0.4825(3) 0.1685(2) 0.19317(17) 0.0518(6) Uani 1 1 d . . .
C10 C 0.4683(3) 0.1877(2) 0.09282(16) 0.0515(6) Uani 1 1 d . B .
C11 C 0.5531(3) 0.2868(2) 0.07412(17) 0.0548(6) Uani 1 1 d . . .
H11 H 0.5430 0.2998 0.0088 0.066 Uiso 1 1 calc R B .
C12 C 0.3987(4) 0.0412(2) 0.29734(19) 0.0796(8) Uani 1 1 d . . .
H12A H 0.5071 0.0292 0.3186 0.119 Uiso 1 1 calc R B .
H12B H 0.3276 -0.0309 0.2926 0.119 Uiso 1 1 calc R . .
H12C H 0.3685 0.1069 0.3464 0.119 Uiso 1 1 calc R . .
C13 C 0.3535(3) 0.1109(3) -0.08154(18) 0.0737(8) Uani 1 1 d . B .
H13A H 0.3134 0.1849 -0.0866 0.111 Uiso 1 1 calc R . .
H13B H 0.2807 0.0439 -0.1239 0.111 Uiso 1 1 calc R . .
H13C H 0.4573 0.1096 -0.1038 0.111 Uiso 1 1 calc R . .
C14 C 0.5419(3) 0.7540(2) 0.4098(2) 0.0659(7) Uani 1 1 d D . .
C15 C 0.4721(3) 0.6756(2) 0.30726(18) 0.0569(6) Uani 1 1 d . A .
C16 C 0.3869(3) 0.5664(2) 0.29218(16) 0.0511(6) Uani 1 1 d . . .
C17 C 0.3389(3) 0.4949(2) 0.36582(16) 0.0537(6) Uani 1 1 d . A .
H17A H 0.2869 0.5423 0.4186 0.064 Uiso 1 1 calc R . .
H17B H 0.4311 0.4662 0.3976 0.064 Uiso 1 1 calc R . .
C18 C 0.2234(3) 0.3918(2) 0.29784(16) 0.0494(5) Uani 1 1 d . . .
C19 C 0.2093(3) 0.3975(2) 0.19659(16) 0.0503(5) Uani 1 1 d . A .
C20 C 0.3092(3) 0.5038(2) 0.18915(17) 0.0544(6) Uani 1 1 d . A .
C21 C 0.1352(3) 0.2992(2) 0.32522(17) 0.0540(6) Uani 1 1 d . A .
H21 H 0.1440 0.2946 0.3930 0.065 Uiso 1 1 calc R . .
C22 C 0.0341(3) 0.2140(2) 0.24999(18) 0.0563(6) Uani 1 1 d . . .
C23 C 0.0201(3) 0.2197(2) 0.14621(17) 0.0564(6) Uani 1 1 d . A .
C24 C 0.1077(3) 0.3107(2) 0.11948(17) 0.0567(6) Uani 1 1 d . . .
H24 H 0.1003 0.3150 0.0517 0.068 Uiso 1 1 calc R A .
C25 C -0.1054(3) 0.1316(3) -0.02418(19) 0.0826(9) Uani 1 1 d . A .
H25A H -0.1419 0.2061 -0.0313 0.124 Uiso 1 1 calc R . .
H25B H -0.1836 0.0653 -0.0620 0.124 Uiso 1 1 calc R . .
H25C H -0.0048 0.1243 -0.0501 0.124 Uiso 1 1 calc R . .
C26 C -0.0619(4) 0.1131(3) 0.3701(2) 0.0855(9) Uani 1 1 d . . .
H26A H 0.0434 0.1039 0.3998 0.128 Uiso 1 1 calc R A .
H26B H -0.1366 0.0453 0.3717 0.128 Uiso 1 1 calc R . .
H26C H -0.0948 0.1859 0.4082 0.128 Uiso 1 1 calc R . .
O1 O 0.8304(2) 0.45312(15) 0.41236(12) 0.0682(5) Uani 1 1 d . . .
O2 O 1.0010(2) 0.65183(17) 0.40634(14) 0.0771(5) Uani 1 1 d . . .
H2 H 0.9648 0.5997 0.4328 0.116 Uiso 1 1 calc R B .
O3 O 0.3885(2) 0.06839(14) 0.20066(12) 0.0645(5) Uani 1 1 d . B .
O4 O 0.36711(19) 0.10251(15) 0.02231(12) 0.0637(5) Uani 1 1 d . . .
O5 O 0.4975(2) 0.72855(16) 0.23226(13) 0.0765(5) Uani 1 1 d . . .
H5 H 0.4557 0.6836 0.1773 0.115 Uiso 1 1 calc R A .
O6 O 0.3266(2) 0.54092(16) 0.11084(12) 0.0725(5) Uani 1 1 d . . .
O7 O -0.0846(2) 0.13010(16) 0.08095(13) 0.0731(5) Uani 1 1 d . . .
O8 O -0.0587(2) 0.11929(16) 0.26688(13) 0.0725(5) Uani 1 1 d . A .

loop_
_atom_site_aniso_label
_atom_site_aniso_U_11
_atom_site_aniso_U_22
_atom_site_aniso_U_33
_atom_site_aniso_U_23
_atom_site_aniso_U_13
_atom_site_aniso_U_12
F5' 0.138(7) 0.076(4) 0.091(4) 0.017(3) 0.009(5) -0.045(4)
F6' 0.098(4) 0.153(8) 0.086(5) -0.035(5) 0.016(3) 0.002(5)
F4' 0.131(7) 0.102(4) 0.098(6) 0.024(4) -0.060(5) 0.018(5)
F1' 0.192(9) 0.124(5) 0.143(7) 0.069(5) 0.100(7) 0.026(5)
F3' 0.077(3) 0.117(6) 0.147(7) 0.094(5) 0.006(3) 0.034(3)
F2' 0.135(7) 0.132(7) 0.163(7) 0.085(5) -0.049(5) -0.064(5)
F1 0.140(5) 0.118(5) 0.107(4) 0.070(3) -0.027(3) -0.051(4)
F2 0.047(2) 0.107(4) 0.155(5) 0.072(4) 0.017(3) 0.003(2)
F3 0.200(8) 0.071(3) 0.212(7) 0.053(4) 0.103(6) 0.047(4)
F4 0.150(6) 0.069(3) 0.056(2) 0.024(2) -0.016(3) -0.016(3)
F5 0.080(3) 0.145(6) 0.105(4) -0.015(5) 0.011(2) -0.031(4)
F6 0.138(6) 0.078(4) 0.081(3) -0.002(2) -0.012(3) 0.041(4)
C1 0.0648(18) 0.0653(19) 0.090(2) 0.0294(17) 0.0045(17) -0.0001(15)
C2 0.0567(14) 0.0625(16) 0.0665(17) 0.0236(13) 0.0098(12) 0.0117(13)
C3 0.0541(13) 0.0548(14) 0.0591(15) 0.0195(12) 0.0109(11) 0.0063(12)
C4 0.0606(14) 0.0569(14) 0.0469(14) 0.0145(11) 0.0121(11) 0.0116(11)
C5 0.0560(13) 0.0494(13) 0.0453(13) 0.0146(11) 0.0107(10) 0.0102(11)
C6 0.0559(13) 0.0541(14) 0.0470(13) 0.0198(11) 0.0116(10) 0.0127(11)
C7 0.0637(14) 0.0649(16) 0.0567(15) 0.0291(13) 0.0093(11) 0.0076(12)
C8 0.0674(15) 0.0525(14) 0.0414(13) 0.0165(11) 0.0114(11) 0.0100(12)
C9 0.0619(14) 0.0470(13) 0.0496(14) 0.0145(11) 0.0146(11) 0.0089(11)
C10 0.0567(13) 0.0536(14) 0.0445(13) 0.0111(11) 0.0086(10) 0.0087(11)
C11 0.0604(14) 0.0647(15) 0.0431(13) 0.0194(12) 0.0081(11) 0.0107(12)
C12 0.116(2) 0.0647(17) 0.0603(17) 0.0291(14) 0.0109(15) -0.0117(16)
C13 0.0858(18) 0.087(2) 0.0432(14) 0.0135(13) 0.0042(13) 0.0003(15)
C14 0.0721(18) 0.0642(18) 0.0604(17) 0.0202(14) 0.0035(14) -0.0008(15)
C15 0.0629(14) 0.0627(16) 0.0503(14) 0.0234(12) 0.0080(11) 0.0107(12)
C16 0.0572(13) 0.0542(14) 0.0438(13) 0.0148(11) 0.0079(10) 0.0099(11)
C17 0.0603(14) 0.0583(14) 0.0444(13) 0.0176(11) 0.0058(10) 0.0073(11)
C18 0.0515(13) 0.0549(14) 0.0436(13) 0.0139(11) 0.0073(10) 0.0116(11)
C19 0.0537(13) 0.0559(14) 0.0431(13) 0.0133(11) 0.0092(10) 0.0113(11)
C20 0.0612(14) 0.0601(15) 0.0451(14) 0.0161(12) 0.0102(11) 0.0121(12)
C21 0.0588(14) 0.0602(15) 0.0451(13) 0.0179(11) 0.0061(11) 0.0079(12)
C22 0.0564(14) 0.0583(15) 0.0558(15) 0.0168(12) 0.0097(11) 0.0073(12)
C23 0.0551(14) 0.0608(15) 0.0491(14) 0.0073(12) 0.0041(11) 0.0056(12)
C24 0.0613(14) 0.0660(16) 0.0430(13) 0.0128(12) 0.0079(11) 0.0105(12)
C25 0.090(2) 0.094(2) 0.0509(16) 0.0073(15) 0.0015(14) -0.0137(16)
C26 0.096(2) 0.089(2) 0.0737(19) 0.0339(16) 0.0140(16) -0.0137(17)
O1 0.0841(12) 0.0703(11) 0.0467(10) 0.0151(8) 0.0048(8) -0.0034(9)
O2 0.0868(13) 0.0682(12) 0.0700(13) 0.0167(10) 0.0006(10) -0.0065(10)
O3 0.0854(12) 0.0548(10) 0.0516(10) 0.0162(8) 0.0092(8) -0.0056(9)
O4 0.0755(11) 0.0667(11) 0.0442(9) 0.0111(8) 0.0036(8) -0.0021(9)
O5 0.0955(14) 0.0771(13) 0.0607(11) 0.0311(10) 0.0111(10) -0.0049(10)
O6 0.0949(13) 0.0809(12) 0.0452(10) 0.0258(9) 0.0112(9) 0.0021(10)
O7 0.0805(12) 0.0758(12) 0.0533(11) 0.0087(9) 0.0017(9) -0.0110(10)
O8 0.0810(12) 0.0707(12) 0.0632(11) 0.0202(9) 0.0090(9) -0.0101(10)

loop_
_atom_type_symbol
_atom_type_description
_atom_type_scat_dispersion_real
_atom_type_scat_dispersion_imag
_atom_type_scat_source
C C 0.0033 0.0016 'International Tables Vol C Tables 4.2.6.8 and 6.1.1.4'
H H 0.0000 0.0000 'International Tables Vol C Tables 4.2.6.8 and 6.1.1.4'
O O 0.0106 0.0060 'International Tables Vol C Tables 4.2.6.8 and 6.1.1.4'
F F 0.0171 0.0103 'International Tables Vol C Tables 4.2.6.8 and 6.1.1.4'

loop_
_geom_angle_atom_site_label_1
_geom_angle_atom_site_label_2
_geom_angle_atom_site_label_3
_geom_angle
F3' C1 F2 127.9(4)
F3' C1 F1' 108.4(6)
F2 C1 F1' 66.8(5)
F3' C1 F3 39.3(4)
F2 C1 F3 106.4(5)
F1' C1 F3 135.8(5)
F3' C1 F2' 105.0(6)
F2 C1 F2' 41.3(6)
F1' C1 F2' 106.4(6)
F3 C1 F2' 70.3(6)
F3' C1 F1 67.2(4)
F2 C1 F1 104.8(4)
F1' C1 F1 44.4(4)
F3 C1 F1 104.1(5)
F2' C1 F1 132.6(5)
F3' C1 C2 114.6(4)
F2 C1 C2 115.3(3)
F1' C1 C2 110.0(4)
F3 C1 C2 111.7(4)
F2' C1 C2 111.9(4)
F1 C1 C2 113.5(3)
O2 C2 C3 124.0(2)
O2 C2 C1 111.6(2)
C3 C2 C1 124.5(2)
C2 C3 C4 119.4(2)
C2 C3 C7 131.3(2)
C4 C3 C7 109.3(2)
O1 C4 C5 127.9(2)
O1 C4 C3 124.7(2)
C5 C4 C3 107.4(2)
C6 C5 C8 121.8(2)
C6 C5 C4 109.21(19)
C8 C5 C4 129.0(2)
C5 C6 C11 120.1(2)
C5 C6 C7 111.9(2)
C11 C6 C7 128.0(2)
C6 C7 C3 102.22(18)
C6 C7 H7A 111.3
C3 C7 H7A 111.3
C6 C7 H7B 111.3
C3 C7 H7B 111.3
H7A C7 H7B 109.2
C9 C8 C5 118.2(2)
C9 C8 H8 120.9
C5 C8 H8 120.9
O3 C9 C8 125.6(2)
O3 C9 C10 113.97(19)
C8 C9 C10 120.4(2)
O4 C10 C11 125.2(2)
O4 C10 C9 114.28(19)
C11 C10 C9 120.5(2)
C10 C11 C6 119.0(2)
C10 C11 H11 120.5
C6 C11 H11 120.5
O3 C12 H12A 109.5
O3 C12 H12B 109.5
H12A C12 H12B 109.5
O3 C12 H12C 109.5
H12A C12 H12C 109.5
H12B C12 H12C 109.5
O4 C13 H13A 109.5
O4 C13 H13B 109.5
H13A C13 H13B 109.5
O4 C13 H13C 109.5
H13A C13 H13C 109.5
H13B C13 H13C 109.5
F5' C14 F4' 108.3(7)
F5' C14 F4 122.5(6)
F4' C14 F4 28.4(7)
F5' C14 F6 76.5(5)
F4' C14 F6 127.4(8)
F4 C14 F6 103.8(5)
F5' C14 F6' 104.6(6)
F4' C14 F6' 107.5(7)
F4 C14 F6' 79.7(6)
F6 C14 F6' 30.1(6)
F5' C14 F5 30.7(5)
F4' C14 F5 83.4(6)
F4 C14 F5 106.2(6)
F6 C14 F5 105.9(5)
F6' C14 F5 130.7(6)
F5' C14 C15 116.7(5)
F4' C14 C15 110.0(6)
F4 C14 C15 115.1(4)
F6 C14 C15 113.5(4)
F6' C14 C15 109.2(5)
F5 C14 C15 111.6(5)
O5 C15 C16 123.6(2)
O5 C15 C14 112.2(2)
C16 C15 C14 124.1(2)
C15 C16 C20 119.1(2)
C15 C16 C17 131.6(2)
C20 C16 C17 109.0(2)
C16 C17 C18 102.48(18)
C16 C17 H17A 111.3
C18 C17 H17A 111.3
C16 C17 H17B 111.3
C18 C17 H17B 111.3
H17A C17 H17B 109.2
C19 C18 C21 120.1(2)
C19 C18 C17 111.62(19)
C21 C18 C17 128.29(19)
C18 C19 C24 121.6(2)
C18 C19 C20 109.09(19)
C24 C19 C20 129.3(2)
O6 C20 C19 128.1(2)
O6 C20 C16 124.2(2)
C19 C20 C16 107.69(19)
C22 C21 C18 118.7(2)
C22 C21 H21 120.7
C18 C21 H21 120.7
O8 C22 C21 124.4(2)
O8 C22 C23 114.4(2)
C21 C22 C23 121.2(2)
O7 C23 C24 125.5(2)
O7 C23 C22 114.6(2)
C24 C23 C22 119.9(2)
C23 C24 C19 118.5(2)
C23 C24 H24 120.8
C19 C24 H24 120.8
O7 C25 H25A 109.5
O7 C25 H25B 109.5
H25A C25 H25B 109.5
O7 C25 H25C 109.5
H25A C25 H25C 109.5
H25B C25 H25C 109.5
O8 C26 H26A 109.5
O8 C26 H26B 109.5
H26A C26 H26B 109.5
O8 C26 H26C 109.5
H26A C26 H26C 109.5
H26B C26 H26C 109.5
C2 O2 H2 109.5
C9 O3 C12 117.47(18)
C10 O4 C13 117.86(18)
C15 O5 H5 109.5
C23 O7 C25 117.3(2)
C22 O8 C26 117.76(19)

loop_
_geom_bond_atom_site_label_1
_geom_bond_atom_site_label_2
_geom_bond_distance
F5' C14 1.291(7)
F6' C14 1.319(8)
F4' C14 1.305(8)
F1' C1 1.308(6)
F3' C1 1.222(6)
F2' C1 1.328(6)
F1 C1 1.351(5)
F2 C1 1.277(5)
F3 C1 1.320(6)
F4 C14 1.307(6)
F5 C14 1.329(6)
F6 C14 1.311(6)
C1 C2 1.490(4)
C2 O2 1.335(3)
C2 C3 1.342(3)
C3 C4 1.461(3)
C3 C7 1.507(3)
C4 O1 1.250(3)
C4 C5 1.451(3)
C5 C6 1.383(3)
C5 C8 1.399(3)
C6 C11 1.389(3)
C6 C7 1.505(3)
C7 H7A 0.9700
C7 H7B 0.9700
C8 C9 1.369(3)
C8 H8 0.9300
C9 O3 1.364(3)
C9 C10 1.426(3)
C10 O4 1.349(3)
C10 C11 1.376(3)
C11 H11 0.9300
C12 O3 1.416(3)
C12 H12A 0.9600
C12 H12B 0.9600
C12 H12C 0.9600
C13 O4 1.430(3)
C13 H13A 0.9600
C13 H13B 0.9600
C13 H13C 0.9600
C14 C15 1.491(3)
C15 O5 1.331(3)
C15 C16 1.344(3)
C16 C20 1.461(3)
C16 C17 1.502(3)
C17 C18 1.505(3)
C17 H17A 0.9700
C17 H17B 0.9700
C18 C19 1.386(3)
C18 C21 1.386(3)
C19 C24 1.403(3)
C19 C20 1.446(3)
C20 O6 1.254(3)
C21 C22 1.379(3)
C21 H21 0.9300
C22 O8 1.358(3)
C22 C23 1.420(3)
C23 O7 1.358(3)
C23 C24 1.365(3)
C24 H24 0.9300
C25 O7 1.424(3)
C25 H25A 0.9600
C25 H25B 0.9600
C25 H25C 0.9600
C26 O8 1.425(3)
C26 H26A 0.9600
C26 H26B 0.9600
C26 H26C 0.9600
O2 H2 0.8200
O5 H5 0.8200

loop_
_geom_hbond_atom_site_label_D
_geom_hbond_atom_site_label_H
_geom_hbond_atom_site_label_A
_geom_hbond_distance_DH
_geom_hbond_distance_HA
_geom_hbond_distance_DA
_geom_hbond_angle_DHA
O5 H5 O6 0.82 1.85 2.577(3) 146.8
O2 H2 O1 0.82 1.88 2.602(2) 146.1

loop_
_geom_torsion_atom_site_label_1
_geom_torsion_atom_site_label_2
_geom_torsion_atom_site_label_3
_geom_torsion_atom_site_label_4
_geom_torsion
F3' C1 C2 O2 -106.2(7)
F2 C1 C2 O2 58.3(6)
F1' C1 C2 O2 131.3(8)
F3 C1 C2 O2 -63.4(8)
F2' C1 C2 O2 13.2(10)
F1 C1 C2 O2 179.2(6)
F3' C1 C2 C3 72.4(7)
F2 C1 C2 C3 -123.1(6)
F1' C1 C2 C3 -50.1(9)
F3 C1 C2 C3 115.2(8)
F2' C1 C2 C3 -168.2(10)
F1 C1 C2 C3 -2.2(7)
O2 C2 C3 C4 2.4(4)
C1 C2 C3 C4 -176.0(2)
O2 C2 C3 C7 -178.4(2)
C1 C2 C3 C7 3.2(4)
C2 C3 C4 O1 -1.4(4)
C7 C3 C4 O1 179.2(2)
C2 C3 C4 C5 177.7(2)
C7 C3 C4 C5 -1.7(2)
O1 C4 C5 C6 -179.0(2)
C3 C4 C5 C6 2.0(2)
O1 C4 C5 C8 1.2(4)
C3 C4 C5 C8 -177.9(2)
C8 C5 C6 C11 -1.2(3)
C4 C5 C6 C11 178.89(19)
C8 C5 C6 C7 178.3(2)
C4 C5 C6 C7 -1.5(3)
C5 C6 C7 C3 0.5(2)
C11 C6 C7 C3 180.0(2)
C2 C3 C7 C6 -178.5(2)
C4 C3 C7 C6 0.8(2)
C6 C5 C8 C9 0.3(3)
C4 C5 C8 C9 -179.9(2)
C5 C8 C9 O3 -179.0(2)
C5 C8 C9 C10 1.1(3)
O3 C9 C10 O4 -1.3(3)
C8 C9 C10 O4 178.68(19)
O3 C9 C10 C11 178.4(2)
C8 C9 C10 C11 -1.6(3)
O4 C10 C11 C6 -179.7(2)
C9 C10 C11 C6 0.7(3)
C5 C6 C11 C10 0.7(3)
C7 C6 C11 C10 -178.8(2)
F5' C14 C15 O5 -14.6(10)
F4' C14 C15 O5 -138.6(10)
F4 C14 C15 O5 -168.9(8)
F6 C14 C15 O5 71.6(7)
F6' C14 C15 O5 103.7(11)
F5 C14 C15 O5 -47.9(9)
F5' C14 C15 C16 168.3(10)
F4' C14 C15 C16 44.4(10)
F4 C14 C15 C16 14.0(8)
F6 C14 C15 C16 -105.4(7)
F6' C14 C15 C16 -73.3(11)
F5 C14 C15 C16 135.1(9)
O5 C15 C16 C20 -3.6(4)
C14 C15 C16 C20 173.2(2)
O5 C15 C16 C17 -176.7(2)
C14 C15 C16 C17 0.0(4)
C15 C16 C17 C18 171.1(2)
C20 C16 C17 C18 -2.6(2)
C16 C17 C18 C19 2.4(2)
C16 C17 C18 C21 -177.0(2)
C21 C18 C19 C24 -0.4(3)
C17 C18 C19 C24 -179.8(2)
C21 C18 C19 C20 178.2(2)
C17 C18 C19 C20 -1.2(2)
C18 C19 C20 O6 -178.8(2)
C24 C19 C20 O6 -0.3(4)
C18 C19 C20 C16 -0.5(2)
C24 C19 C20 C16 177.9(2)
C15 C16 C20 O6 5.8(3)
C17 C16 C20 O6 -179.6(2)
C15 C16 C20 C19 -172.5(2)
C17 C16 C20 C19 2.1(2)
C19 C18 C21 C22 -0.1(3)
C17 C18 C21 C22 179.3(2)
C18 C21 C22 O8 -179.9(2)
C18 C21 C22 C23 0.3(3)
O8 C22 C23 O7 0.5(3)
C21 C22 C23 O7 -179.7(2)
O8 C22 C23 C24 -179.8(2)
C21 C22 C23 C24 0.1(3)
O7 C23 C24 C19 179.2(2)
C22 C23 C24 C19 -0.5(3)
C18 C19 C24 C23 0.7(3)
C20 C19 C24 C23 -177.6(2)
C8 C9 O3 C12 -1.5(3)
C10 C9 O3 C12 178.4(2)
C11 C10 O4 C13 4.1(3)
C9 C10 O4 C13 -176.2(2)
C24 C23 O7 C25 -0.4(3)
C22 C23 O7 C25 179.3(2)
C21 C22 O8 C26 5.4(3)
C23 C22 O8 C26 -174.7(2)
